data_2233486
loop_
_publ_author_name
'Wu, Ya'
'Wang, Xia'
'Gong, Jian-hong'
'Wei, Chang-yong'
'Tao, Jing-chao'

_publ_section_title
;
 Ethyl <i>ent</i>-15\a-[(2-methoxybenzyloxy)methyl]-16-oxobeyeran-20-oate
;
_journal_coeditor_code HB6600
_journal_issue 2
_journal_name_full 'Acta Crystallographica Section E'
_journal_page_first o495
_journal_paper_doi 10.1107/S1600536812001833
_journal_volume 68
_journal_year 2012
_chemical_formula_iupac 'C31 H44 O5'
_chemical_formula_moiety 'C31 H44 O5'
_chemical_formula_sum 'C31 H44 O5'
_chemical_formula_weight 496.66
_chemical_name_systematic
;
Ethyl <i>ent</i>-15\a-[(2-methoxybenzyloxy)methyl]-16-oxobeyeran-20-oate
;
_space_group_IT_number 19
_symmetry_cell_setting orthorhombic
_symmetry_space_group_name_Hall 'P 2ac 2ab'
_symmetry_space_group_name_H-M 'P 21 21 21'
_atom_sites_solution_hydrogens geom
_atom_sites_solution_primary direct
_atom_sites_solution_secondary difmap
_audit_creation_method SHELXL-97
_cell_angle_alpha 90.00
_cell_angle_beta 90.00
_cell_angle_gamma 90.00
_cell_formula_units_Z 4
_cell_length_a 8.7047(17)
_cell_length_b 10.749(2)
_cell_length_c 29.653(6)
_cell_measurement_reflns_used 398
_cell_measurement_temperature 293(2)
_cell_measurement_theta_max 25.1
_cell_measurement_theta_min 2.0
_cell_volume 2774.5(9)
_computing_cell_refinement 'RAXIS (Rigaku, 2004)'
_computing_data_collection 'RAXIS (Rigaku, 2004)'
_computing_data_reduction 'RAXIS (Rigaku, 2004)'
_computing_molecular_graphics 'SHELXTL (Sheldrick, 2008)'
_computing_publication_material 'SHELXL97 (Sheldrick, 2008)'
_computing_structure_refinement 'SHELXL97 (Sheldrick, 2008)'
_computing_structure_solution 'SHELXS97 (Sheldrick, 2008)'
_diffrn_ambient_temperature 293(2)
_diffrn_detector_area_resol_mean 0
_diffrn_measured_fraction_theta_full 0.974
_diffrn_measured_fraction_theta_max 0.974
_diffrn_measurement_device_type 'Rgaku R-AXIS-IV'
_diffrn_measurement_method 'Oscillation  frames'
_diffrn_radiation_monochromator graphite
_diffrn_radiation_source 'fine-focus sealed tube'
_diffrn_radiation_type MoK\a
_diffrn_radiation_wavelength 0.71073
_diffrn_reflns_av_R_equivalents 0.1016
_diffrn_reflns_av_sigmaI/netI 0.0767
_diffrn_reflns_limit_h_max 10
_diffrn_reflns_limit_h_min -10
_diffrn_reflns_limit_k_max 0
_diffrn_reflns_limit_k_min -13
_diffrn_reflns_limit_l_max 35
_diffrn_reflns_limit_l_min -35
_diffrn_reflns_number 8377
_diffrn_reflns_theta_full 25.50
_diffrn_reflns_theta_max 25.50
_diffrn_reflns_theta_min 2.02
_diffrn_standards_decay_% 0
_diffrn_standards_interval_count 0
_diffrn_standards_interval_time 0
_diffrn_standards_number 0
_exptl_absorpt_coefficient_mu 0.079
_exptl_absorpt_correction_T_max 0.9867
_exptl_absorpt_correction_T_min 0.9844
_exptl_absorpt_correction_type multi-scan
_exptl_absorpt_process_details '(RAXIS; Rigaku, 2004)'
_exptl_crystal_colour Colorless
_exptl_crystal_density_diffrn 1.189
_exptl_crystal_density_method 'not measured'
_exptl_crystal_description prism
_exptl_crystal_F_000 1080
_exptl_crystal_size_max 0.20
_exptl_crystal_size_mid 0.18
_exptl_crystal_size_min 0.17
_refine_diff_density_max 0.209
_refine_diff_density_min -0.193
_refine_ls_abs_structure_details none
_refine_ls_extinction_coef 0.023(3)
_refine_ls_extinction_expression Fc^*^=kFc[1+0.001xFc^2^\l^3^/sin(2\q)]^-1/4^
_refine_ls_extinction_method 'SHELXL97 (Sheldrick, 2008)'
_refine_ls_goodness_of_fit_ref 1.081
_refine_ls_hydrogen_treatment constr
_refine_ls_matrix_type full
_refine_ls_number_parameters 326
_refine_ls_number_reflns 2876
_refine_ls_number_restraints 0
_refine_ls_restrained_S_all 1.081
_refine_ls_R_factor_all 0.0837
_refine_ls_R_factor_gt 0.0652
_refine_ls_shift/su_max 0.000
_refine_ls_shift/su_mean 0.000
_refine_ls_structure_factor_coef Fsqd
_refine_ls_weighting_details 'calc w=1/[\s^2^(Fo^2^)+(0.0776P)^2^+0.8183P] where P=(Fo^2^+2Fc^2^)/3'
_refine_ls_weighting_scheme calc
_refine_ls_wR_factor_gt 0.1613
_refine_ls_wR_factor_ref 0.1717
_reflns_number_gt 2419
_reflns_number_total 2876
_reflns_threshold_expression I>2\s(I)
_cod_data_source_file hb6600.cif
_cod_data_source_block I
_cod_database_code 2233486
_cod_database_fobs_code 2233486

loop_
_symmetry_equiv_pos_as_xyz
'x, y, z'
'-x+1/2, -y, z+1/2'
'-x, y+1/2, -z+1/2'
'x+1/2, -y+1/2, -z'

loop_
_atom_site_type_symbol
_atom_site_label
_atom_site_fract_x
_atom_site_fract_y
_atom_site_fract_z
_atom_site_U_iso_or_equiv
_atom_site_adp_type
_atom_site_calc_flag
_atom_site_refinement_flags
_atom_site_occupancy
_atom_site_symmetry_multiplicity
C C1 0.6951(6) 1.1089(5) -0.18318(14) 0.0701(13) Uani d . 1 1
H H1A 0.6694 1.0227 -0.1892 0.084 Uiso calc R 1 1
H H1B 0.5999 1.1531 -0.1775 0.084 Uiso calc R 1 1
C C2 0.7708(7) 1.1638(5) -0.22472(15) 0.0803(16) Uani d . 1 1
H H2A 0.7039 1.1526 -0.2506 0.096 Uiso calc R 1 1
H H2B 0.7862 1.2523 -0.2203 0.096 Uiso calc R 1 1
C C3 0.9233(7) 1.1021(6) -0.23378(15) 0.0860(17) Uani d . 1 1
H H3A 0.9714 1.1433 -0.2592 0.103 Uiso calc R 1 1
H H3B 0.9047 1.0164 -0.2424 0.103 Uiso calc R 1 1
C C4 1.0369(6) 1.1032(4) -0.19387(14) 0.0654(13) Uani d . 1 1
C C5 0.9523(6) 1.0518(4) -0.15150(13) 0.0550(11) Uani d . 1 1
H H5A 0.9242 0.9668 -0.1601 0.066 Uiso calc R 1 1
C C6 1.0479(5) 1.0346(4) -0.10860(13) 0.0571(11) Uani d . 1 1
H H6A 1.1468 0.9987 -0.1163 0.068 Uiso calc R 1 1
H H6B 1.0657 1.1148 -0.0946 0.068 Uiso calc R 1 1
C C7 0.9642(5) 0.9495(4) -0.07574(13) 0.0535(10) Uani d . 1 1
H H7A 0.9506 0.8687 -0.0898 0.064 Uiso calc R 1 1
H H7B 1.0278 0.9380 -0.0492 0.064 Uiso calc R 1 1
C C8 0.8081(5) 0.9983(3) -0.06108(12) 0.0455(9) Uani d . 1 1
C C9 0.7129(5) 1.0364(4) -0.10343(13) 0.0520(10) Uani d . 1 1
H H9A 0.6891 0.9574 -0.1183 0.062 Uiso calc R 1 1
C C10 0.7951(5) 1.1146(4) -0.14039(12) 0.0524(10) Uani d . 1 1
C C11 0.5552(6) 1.0883(5) -0.08938(16) 0.0675(12) Uani d . 1 1
H H11A 0.5689 1.1719 -0.0778 0.081 Uiso calc R 1 1
H H11B 0.4902 1.0935 -0.1159 0.081 Uiso calc R 1 1
C C12 0.4735(6) 1.0101(6) -0.05366(19) 0.0787(15) Uani d . 1 1
H H12A 0.4295 0.9371 -0.0679 0.094 Uiso calc R 1 1
H H12B 0.3900 1.0583 -0.0409 0.094 Uiso calc R 1 1
C C13 0.5823(5) 0.9684(5) -0.01536(16) 0.0644(12) Uani d . 1 1
C C14 0.7142(5) 0.8984(4) -0.03641(15) 0.0609(11) Uani d . 1 1
H H14A 0.6770 0.8361 -0.0574 0.073 Uiso calc R 1 1
H H14B 0.7758 0.8578 -0.0135 0.073 Uiso calc R 1 1
C C15 0.8105(5) 1.1029(3) -0.02504(12) 0.0477(9) Uani d . 1 1
H H15A 0.8071 1.1837 -0.0403 0.057 Uiso calc R 1 1
C C16 0.6624(5) 1.0851(4) 0.00128(14) 0.0560(11) Uani d . 1 1
C C17 0.4945(7) 0.9018(7) 0.0217(2) 0.102(2) Uani d . 1 1
H H17A 0.5646 0.8766 0.0450 0.153 Uiso calc R 1 1
H H17B 0.4446 0.8297 0.0094 0.153 Uiso calc R 1 1
H H17C 0.4188 0.9569 0.0342 0.153 Uiso calc R 1 1
C C18 0.8167(6) 1.2505(4) -0.12605(14) 0.0586(11) Uani d . 1 1
H H18A 0.7184 1.2867 -0.1195 0.088 Uiso calc R 1 1
H H18B 0.8648 1.2960 -0.1501 0.088 Uiso calc R 1 1
H H18C 0.8804 1.2539 -0.0997 0.088 Uiso calc R 1 1
C C19 1.1743(7) 1.0177(5) -0.20565(17) 0.0872(17) Uani d . 1 1
H H19A 1.2266 1.0499 -0.2317 0.131 Uiso calc R 1 1
H H19B 1.1375 0.9353 -0.2120 0.131 Uiso calc R 1 1
H H19C 1.2441 1.0148 -0.1806 0.131 Uiso calc R 1 1
C C20 1.1039(7) 1.2327(5) -0.18884(16) 0.0714(14) Uani d . 1 1
C C21 1.2797(9) 1.3612(6) -0.1511(2) 0.104(2) Uani d . 1 1
H H21A 1.3269 1.3646 -0.1215 0.125 Uiso calc R 1 1
H H21B 1.2007 1.4248 -0.1523 0.125 Uiso calc R 1 1
C C22 1.3986(7) 1.3888(7) -0.1861(3) 0.107(2) Uani d . 1 1
H H22A 1.4410 1.4700 -0.1808 0.160 Uiso calc R 1 1
H H22B 1.3523 1.3865 -0.2154 0.160 Uiso calc R 1 1
H H22C 1.4789 1.3278 -0.1844 0.160 Uiso calc R 1 1
C C23 0.9449(5) 1.1021(4) 0.00794(13) 0.0568(11) Uani d . 1 1
H H23A 1.0414 1.1025 -0.0084 0.068 Uiso calc R 1 1
H H23B 0.9413 1.1755 0.0269 0.068 Uiso calc R 1 1
C C24 1.0648(5) 0.9751(5) 0.06169(15) 0.0675(13) Uani d . 1 1
H H24A 1.0982 1.0544 0.0739 0.081 Uiso calc R 1 1
H H24B 1.1475 0.9418 0.0434 0.081 Uiso calc R 1 1
C C25 1.0298(5) 0.8865(4) 0.09980(13) 0.0531(10) Uani d . 1 1
C C26 1.1467(6) 0.8589(4) 0.12974(14) 0.0591(11) Uani d . 1 1
C C27 1.1178(8) 0.7817(5) 0.16676(16) 0.0742(15) Uani d . 1 1
H H27A 1.1955 0.7641 0.1873 0.089 Uiso calc R 1 1
C C28 0.9741(8) 0.7323(5) 0.17255(18) 0.0797(16) Uani d . 1 1
H H28A 0.9548 0.6803 0.1970 0.096 Uiso calc R 1 1
C C29 0.8599(7) 0.7585(5) 0.14303(18) 0.0794(15) Uani d . 1 1
H H29A 0.7626 0.7245 0.1471 0.095 Uiso calc R 1 1
C C30 0.8885(6) 0.8363(4) 0.10678(15) 0.0628(12) Uani d . 1 1
H H30A 0.8094 0.8545 0.0868 0.075 Uiso calc R 1 1
C C31 1.4097(7) 0.8958(7) 0.1493(2) 0.107(2) Uani d . 1 1
H H31A 1.4990 0.9357 0.1370 0.160 Uiso calc R 1 1
H H31B 1.4302 0.8088 0.1535 0.160 Uiso calc R 1 1
H H31C 1.3848 0.9328 0.1779 0.160 Uiso calc R 1 1
O O1 1.0710(5) 1.3189(4) -0.21179(17) 0.1141(16) Uani d . 1 1
O O2 1.2094(5) 1.2413(3) -0.15713(12) 0.0875(11) Uani d . 1 1
O O3 0.6178(5) 1.1533(4) 0.03115(11) 0.0841(11) Uani d . 1 1
O O4 0.9339(3) 0.9930(3) 0.03482(9) 0.0578(8) Uani d . 1 1
O O5 1.2847(4) 0.9107(4) 0.11943(11) 0.0820(11) Uani d . 1 1

loop_
_atom_site_aniso_label
_atom_site_aniso_U_11
_atom_site_aniso_U_22
_atom_site_aniso_U_33
_atom_site_aniso_U_12
_atom_site_aniso_U_13
_atom_site_aniso_U_23
C1 0.095(3) 0.067(3) 0.048(2) 0.006(3) -0.029(2) 0.004(2)
C2 0.110(4) 0.087(3) 0.045(2) 0.020(3) -0.023(3) 0.003(2)
C3 0.130(5) 0.091(4) 0.037(2) 0.012(4) -0.007(3) -0.002(2)
C4 0.097(3) 0.060(3) 0.040(2) 0.017(3) 0.003(2) 0.001(2)
C5 0.081(3) 0.046(2) 0.038(2) 0.009(2) 0.000(2) -0.0034(17)
C6 0.068(3) 0.061(2) 0.042(2) 0.014(2) 0.001(2) 0.005(2)
C7 0.067(3) 0.048(2) 0.045(2) 0.010(2) -0.011(2) 0.0031(18)
C8 0.061(2) 0.0369(18) 0.0387(19) -0.0005(19) -0.0095(18) 0.0003(15)
C9 0.064(2) 0.045(2) 0.047(2) 0.001(2) -0.015(2) -0.0057(17)
C10 0.077(3) 0.044(2) 0.0363(19) 0.004(2) -0.014(2) -0.0018(16)
C11 0.063(3) 0.077(3) 0.062(3) 0.002(3) -0.018(2) 0.009(2)
C12 0.063(3) 0.096(4) 0.077(3) -0.006(3) -0.012(3) 0.008(3)
C13 0.057(3) 0.071(3) 0.065(3) -0.008(2) -0.008(2) 0.014(2)
C14 0.079(3) 0.048(2) 0.056(2) -0.011(2) -0.014(2) 0.006(2)
C15 0.066(2) 0.0367(18) 0.0406(19) -0.001(2) -0.0022(19) 0.0032(16)
C16 0.060(2) 0.063(3) 0.045(2) 0.012(2) -0.0022(19) 0.009(2)
C17 0.076(3) 0.129(5) 0.100(4) -0.024(4) 0.000(3) 0.040(4)
C18 0.081(3) 0.046(2) 0.049(2) 0.009(2) -0.001(2) 0.0032(18)
C19 0.122(5) 0.081(3) 0.059(3) 0.032(3) 0.030(3) -0.003(3)
C20 0.089(4) 0.068(3) 0.058(3) 0.014(3) 0.007(3) 0.016(2)
C21 0.146(6) 0.072(3) 0.093(4) -0.019(4) -0.001(4) -0.007(3)
C22 0.094(4) 0.090(4) 0.137(6) 0.006(4) -0.010(4) -0.002(4)
C23 0.071(3) 0.054(2) 0.045(2) -0.021(2) -0.002(2) 0.0006(19)
C24 0.063(3) 0.090(3) 0.050(2) -0.013(3) -0.012(2) 0.015(2)
C25 0.064(3) 0.055(2) 0.040(2) 0.002(2) 0.000(2) 0.0003(18)
C26 0.071(3) 0.065(3) 0.041(2) 0.008(2) -0.003(2) -0.006(2)
C27 0.112(4) 0.064(3) 0.047(2) 0.023(3) -0.010(3) -0.001(2)
C28 0.110(4) 0.071(3) 0.058(3) 0.013(3) 0.019(3) 0.016(3)
C29 0.093(4) 0.068(3) 0.078(3) 0.001(3) 0.024(3) 0.013(3)
C30 0.071(3) 0.062(2) 0.055(2) -0.002(2) 0.004(2) 0.007(2)
C31 0.097(4) 0.124(5) 0.099(4) 0.009(4) -0.051(4) -0.005(4)
O1 0.114(3) 0.094(3) 0.134(4) -0.007(3) -0.024(3) 0.064(3)
O2 0.128(3) 0.067(2) 0.067(2) 0.001(2) -0.009(2) 0.0072(17)
O3 0.099(3) 0.095(2) 0.0579(19) 0.024(2) 0.0141(19) -0.0073(19)
O4 0.0654(17) 0.0623(17) 0.0456(15) -0.0147(15) -0.0147(13) 0.0140(13)
O5 0.072(2) 0.115(3) 0.0582(19) -0.008(2) -0.0214(17) 0.011(2)

loop_
_atom_type_symbol
_atom_type_description
_atom_type_scat_dispersion_real
_atom_type_scat_dispersion_imag
_atom_type_scat_source
C C 0.0033 0.0000 'International Tables Vol C Tables 4.2.6.8 and 6.1.1.4'
H H 0.0000 0.0000 'International Tables Vol C Tables 4.2.6.8 and 6.1.1.4'
O O 0.0106 0.0000 'International Tables Vol C Tables 4.2.6.8 and 6.1.1.4'

loop_
_geom_angle_atom_site_label_1
_geom_angle_atom_site_label_2
_geom_angle_atom_site_label_3
_geom_angle
C2 C1 C10 114.1(4)
C2 C1 H1A 108.7
C10 C1 H1A 108.7
C2 C1 H1B 108.7
C10 C1 H1B 108.7
H1A C1 H1B 107.6
C3 C2 C1 110.9(4)
C3 C2 H2A 109.5
C1 C2 H2A 109.5
C3 C2 H2B 109.5
C1 C2 H2B 109.5
H2A C2 H2B 108.1
C2 C3 C4 115.1(4)
C2 C3 H3A 108.5
C4 C3 H3A 108.5
C2 C3 H3B 108.5
C4 C3 H3B 108.5
H3A C3 H3B 107.5
C20 C4 C3 109.2(4)
C20 C4 C19 105.7(5)
C3 C4 C19 108.5(4)
C20 C4 C5 115.3(4)
C3 C4 C5 108.2(4)
C19 C4 C5 109.7(4)
C6 C5 C4 117.1(4)
C6 C5 C10 110.7(3)
C4 C5 C10 115.6(3)
C6 C5 H5A 103.8
C4 C5 H5A 103.8
C10 C5 H5A 103.8
C7 C6 C5 110.2(4)
C7 C6 H6A 109.6
C5 C6 H6A 109.6
C7 C6 H6B 109.6
C5 C6 H6B 109.6
H6A C6 H6B 108.1
C8 C7 C6 113.8(3)
C8 C7 H7A 108.8
C6 C7 H7A 108.8
C8 C7 H7B 108.8
C6 C7 H7B 108.8
H7A C7 H7B 107.7
C7 C8 C14 111.8(3)
C7 C8 C15 115.8(3)
C14 C8 C15 100.7(3)
C7 C8 C9 109.6(3)
C14 C8 C9 106.6(3)
C15 C8 C9 111.8(3)
C11 C9 C10 113.9(3)
C11 C9 C8 110.6(3)
C10 C9 C8 117.7(3)
C11 C9 H9A 104.3
C10 C9 H9A 104.3
C8 C9 H9A 104.3
C18 C10 C1 109.6(3)
C18 C10 C9 112.1(3)
C1 C10 C9 107.4(3)
C18 C10 C5 111.3(4)
C1 C10 C5 107.7(3)
C9 C10 C5 108.6(3)
C12 C11 C9 113.8(4)
C12 C11 H11A 108.8
C9 C11 H11A 108.8
C12 C11 H11B 108.8
C9 C11 H11B 108.8
H11A C11 H11B 107.7
C11 C12 C13 112.6(4)
C11 C12 H12A 109.1
C13 C12 H12A 109.1
C11 C12 H12B 109.1
C13 C12 H12B 109.1
H12A C12 H12B 107.8
C14 C13 C16 101.3(3)
C14 C13 C17 116.6(4)
C16 C13 C17 112.7(4)
C14 C13 C12 107.9(4)
C16 C13 C12 106.3(4)
C17 C13 C12 111.2(4)
C13 C14 C8 104.7(3)
C13 C14 H14A 110.8
C8 C14 H14A 110.8
C13 C14 H14B 110.8
C8 C14 H14B 110.8
H14A C14 H14B 108.9
C16 C15 C23 108.7(3)
C16 C15 C8 104.5(3)
C23 C15 C8 116.6(3)
C16 C15 H15A 108.9
C23 C15 H15A 108.9
C8 C15 H15A 108.9
O3 C16 C13 126.1(4)
O3 C16 C15 124.8(4)
C13 C16 C15 109.1(4)
C13 C17 H17A 109.5
C13 C17 H17B 109.5
H17A C17 H17B 109.5
C13 C17 H17C 109.5
H17A C17 H17C 109.5
H17B C17 H17C 109.5
C10 C18 H18A 109.5
C10 C18 H18B 109.5
H18A C18 H18B 109.5
C10 C18 H18C 109.5
H18A C18 H18C 109.5
H18B C18 H18C 109.5
C4 C19 H19A 109.5
C4 C19 H19B 109.5
H19A C19 H19B 109.5
C4 C19 H19C 109.5
H19A C19 H19C 109.5
H19B C19 H19C 109.5
O1 C20 O2 121.6(5)
O1 C20 C4 124.6(5)
O2 C20 C4 113.7(4)
O2 C21 C22 112.8(6)
O2 C21 H21A 109.0
C22 C21 H21A 109.0
O2 C21 H21B 109.0
C22 C21 H21B 109.0
H21A C21 H21B 107.8
C21 C22 H22A 109.5
C21 C22 H22B 109.5
H22A C22 H22B 109.5
C21 C22 H22C 109.5
H22A C22 H22C 109.5
H22B C22 H22C 109.5
O4 C23 C15 108.2(3)
O4 C23 H23A 110.1
C15 C23 H23A 110.1
O4 C23 H23B 110.1
C15 C23 H23B 110.1
H23A C23 H23B 108.4
O4 C24 C25 110.3(4)
O4 C24 H24A 109.6
C25 C24 H24A 109.6
O4 C24 H24B 109.6
C25 C24 H24B 109.6
H24A C24 H24B 108.1
C30 C25 C26 118.9(4)
C30 C25 C24 123.2(4)
C26 C25 C24 117.9(4)
O5 C26 C25 114.7(4)
O5 C26 C27 125.3(5)
C25 C26 C27 119.9(5)
C28 C27 C26 119.5(5)
C28 C27 H27A 120.2
C26 C27 H27A 120.2
C29 C28 C27 120.6(5)
C29 C28 H28A 119.7
C27 C28 H28A 119.7
C28 C29 C30 119.7(5)
C28 C29 H29A 120.2
C30 C29 H29A 120.2
C25 C30 C29 121.4(5)
C25 C30 H30A 119.3
C29 C30 H30A 119.3
O5 C31 H31A 109.5
O5 C31 H31B 109.5
H31A C31 H31B 109.5
O5 C31 H31C 109.5
H31A C31 H31C 109.5
H31B C31 H31C 109.5
C20 O2 C21 116.6(4)
C24 O4 C23 112.1(3)
C26 O5 C31 119.5(4)

loop_
_geom_bond_atom_site_label_1
_geom_bond_atom_site_label_2
_geom_bond_distance
C1 C2 1.516(7)
C1 C10 1.540(5)
C1 H1A 0.9700
C1 H1B 0.9700
C2 C3 1.508(7)
C2 H2A 0.9700
C2 H2B 0.9700
C3 C4 1.542(7)
C3 H3A 0.9700
C3 H3B 0.9700
C4 C20 1.517(8)
C4 C19 1.549(7)
C4 C5 1.558(6)
C5 C6 1.531(6)
C5 C10 1.560(6)
C5 H5A 0.9800
C6 C7 1.522(6)
C6 H6A 0.9700
C6 H6B 0.9700
C7 C8 1.520(6)
C7 H7A 0.9700
C7 H7B 0.9700
C8 C14 1.534(6)
C8 C15 1.552(5)
C8 C9 1.560(5)
C9 C11 1.538(7)
C9 C10 1.556(6)
C9 H9A 0.9800
C10 C18 1.533(6)
C11 C12 1.527(7)
C11 H11A 0.9700
C11 H11B 0.9700
C12 C13 1.545(7)
C12 H12A 0.9700
C12 H12B 0.9700
C13 C14 1.508(7)
C13 C16 1.518(7)
C13 C17 1.518(7)
C14 H14A 0.9700
C14 H14B 0.9700
C15 C16 1.519(6)
C15 C23 1.525(6)
C15 H15A 0.9800
C16 O3 1.213(5)
C17 H17A 0.9600
C17 H17B 0.9600
C17 H17C 0.9600
C18 H18A 0.9600
C18 H18B 0.9600
C18 H18C 0.9600
C19 H19A 0.9600
C19 H19B 0.9600
C19 H19C 0.9600
C20 O1 1.184(6)
C20 O2 1.317(6)
C21 O2 1.438(7)
C21 C22 1.495(9)
C21 H21A 0.9700
C21 H21B 0.9700
C22 H22A 0.9600
C22 H22B 0.9600
C22 H22C 0.9600
C23 O4 1.422(5)
C23 H23A 0.9700
C23 H23B 0.9700
C24 O4 1.403(5)
C24 C25 1.509(6)
C24 H24A 0.9700
C24 H24B 0.9700
C25 C30 1.359(6)
C25 C26 1.382(6)
C26 O5 1.359(6)
C26 C27 1.398(7)
C27 C28 1.369(8)
C27 H27A 0.9300
C28 C29 1.354(8)
C28 H28A 0.9300
C29 C30 1.384(7)
C29 H29A 0.9300
C30 H30A 0.9300
C31 O5 1.413(6)
C31 H31A 0.9600
C31 H31B 0.9600
C31 H31C 0.9600

loop_
_cod_related_entry_id
_cod_related_entry_database
_cod_related_entry_code
1 ChemSpider 30657416
